data_4076456
loop_
_publ_author_name
'Pichaandi, Kothanda Rama'
'Fanwick, Phillip E.'
'Abu-Omar, Mahdi M.'

_publ_section_title
;
 Trioxorhena(VII)carborane Anion and Its Methyl-Substituted Analogue:
 Synthesis, Structure, DFT, and Catalytic Studies
;
_journal_issue 5
_journal_name_full Organometallics
_journal_page_first 1888
_journal_paper_doi 10.1021/om201222r
_journal_volume 31
_journal_year 2012
_chemical_formula_moiety 'C7 H15 B9 O3 Re1,C24 H20 P1'
_chemical_formula_sum 'C31 H35 B9 O3 P Re'
_chemical_formula_weight 770.10
_space_group_IT_number 14
_symmetry_cell_setting monoclinic
_symmetry_space_group_name_Hall '-P 2ybc'
_symmetry_space_group_name_H-M 'P 1 21/c 1'
_atom_type_scat_source 'International Tables for Crystallography (Vol C)'
_cell_angle_alpha 90.00
_cell_angle_beta 95.433(3)
_cell_angle_gamma 90.00
_cell_formula_units_Z 4
_cell_length_a 15.6225(4)
_cell_length_b 7.4327(2)
_cell_length_c 28.7002(10)
_cell_measurement_reflns_used 6665
_cell_measurement_temperature 150.0(2)
_cell_measurement_theta_max 72
_cell_measurement_theta_min 1
_cell_volume 3317.62(17)
_computing_cell_refinement 'DENZO/SCALEPACK (Otwinowski & Minor, 1996)'
_computing_data_collection 'CrystalClear(Rigaku, 2001)'
_computing_data_reduction 'DENZO/SCALEPACK (Otwinowski & Minor, 1996)'
_computing_molecular_graphics
;
    ORTEP (Johnson, 1976)
    PLATON (Spek, 2003)
;
_computing_publication_material 'SHELX97(Sheldrick, 2008) and local programs'
_computing_structure_refinement 'SHELX97 (Sheldrick, 2008)'
_computing_structure_solution
;
 PATTY (DIRDIF, Beurskins, 2008)
;
_diffrn_ambient_temperature 150.0(2)
_diffrn_measured_fraction_theta_full 0.9360
_diffrn_measured_fraction_theta_max 0.9360
_diffrn_measurement_details
;
Data were collected on a Rigaku Rapid which has a quarter 
chi circle and a 200 degree curved image plate at a fixed 
distance of 127.4mm.  Strategy was optimized using the 
CrystalClear software.  The completeness is the best 
that can be obtained with this geometry. The missing data are not cusp 
data but mostly high angle data.
Also the use of HKL2000/SCALEPACK lowers the number 
of observed data as inconsistent equivalents are removed 
from the data set and not included in the collected total
;
_diffrn_measurement_device_type Rigaku_Rapid_II
_diffrn_measurement_method \w
_diffrn_radiation_monochromator 'confocal optics'
_diffrn_radiation_type CU-K\a
_diffrn_radiation_wavelength 1.54184
_diffrn_reflns_av_R_equivalents 0.0550
_diffrn_reflns_av_sigmaI/netI 0.0272
_diffrn_reflns_limit_h_max 19
_diffrn_reflns_limit_h_min 0
_diffrn_reflns_limit_k_max 9
_diffrn_reflns_limit_k_min 0
_diffrn_reflns_limit_l_max 33
_diffrn_reflns_limit_l_min -31
_diffrn_reflns_number 34553
_diffrn_reflns_theta_full 60.0
_diffrn_reflns_theta_max 72.59
_diffrn_reflns_theta_min 1.55
_diffrn_standards_number 0
_exptl_absorpt_coefficient_mu 7.858
_exptl_absorpt_correction_T_max 0.7303
_exptl_absorpt_correction_T_min 0.5856
_exptl_absorpt_correction_type multi-scan
_exptl_absorpt_process_details 'SCALEPACK (Otwinowski & Minor, 1997)'
_exptl_crystal_colour colorless
_exptl_crystal_density_diffrn 1.542
_exptl_crystal_density_method 'not measured'
_exptl_crystal_description needle
_exptl_crystal_F_000 1520
_exptl_crystal_size_max 0.20
_exptl_crystal_size_mid 0.10
_exptl_crystal_size_min 0.04
_refine_diff_density_max 1.23
_refine_diff_density_min -0.82
_refine_ls_extinction_method none
_refine_ls_goodness_of_fit_ref 1.101
_refine_ls_hydrogen_treatment mixed
_refine_ls_matrix_type full
_refine_ls_number_parameters 444
_refine_ls_number_reflns 6166
_refine_ls_number_restraints 0
_refine_ls_R_factor_all 0.040
_refine_ls_R_factor_gt 0.039
_refine_ls_shift/su_max 0.000
_refine_ls_structure_factor_coef Fsqd
_refine_ls_weighting_details 'w=1/[\s^2^(Fo^2^)+(0.0612P)^2^+9.4122P] where P=(Fo^2^+2Fc^2^)/3'
_refine_ls_weighting_scheme calc
_refine_ls_wR_factor_gt 0.109
_refine_ls_wR_factor_ref 0.111
_reflns_number_gt 5963
_reflns_number_total 6166
_reflns_threshold_expression >2.0\s(I)
_cod_data_source_file om201222r_si_003.cif
_cod_data_source_block RAM107
_cod_depositor_comments
;
The following automatic conversions were performed:

'_refine_ls_weighting_scheme' value 'calc ' changed to 'calc'
according to /home/saulius/struct/CIF-dictionaries/cif_core.dic
dictionary named 'cif_core.dic' version 2.4.1 from 2010-06-29.

Automatic conversion script
Id: cif_fix_values 1715 2011-07-08 13:25:40Z adriana 

The following automatic conversions were performed:

data name '_iucr_refine_instruction_details' was replaced with
'_iucr_refine_instructions_details' as specified in the replacement
file 'data/replacement-values/replacement_tags.lst'.

Automatic conversion script
Id: cif_correct_tags 9268 2022-04-12 08:56:07Z antanas 
;
_cod_original_formula_sum 'C31 H35 B9 O3 P1 Re1'
_cod_database_code 4076456

loop_
_symmetry_equiv_pos_as_xyz
'x, y, z'
'-x, y+1/2, -z+1/2'
'-x, -y, -z'
'x, -y-1/2, z-1/2'

loop_
_atom_site_label
_atom_site_fract_x
_atom_site_fract_y
_atom_site_fract_z
_atom_site_U_iso_or_equiv
_atom_site_adp_type
_atom_site_occupancy
_atom_site_symmetry_multiplicity
_atom_site_calc_flag
_atom_site_refinement_flags
Re1 0.114267(12) 0.08672(2) 0.135543(7) 0.02909(10) Uani 1 1 d .
P1 -0.31676(6) -0.47042(15) 0.14932(4) 0.0262(2) Uani 1 1 d .
O5 0.1447(2) -0.1412(5) 0.22413(13) 0.0450(8) Uani 1 1 d .
O6 -0.0258(2) 0.2846(5) 0.18393(14) 0.0469(9) Uani 1 1 d .
O7 -0.0166(2) -0.1912(5) 0.09355(14) 0.0468(9) Uani 1 1 d .
C1 0.1842(3) 0.3586(7) 0.12201(18) 0.0371(10) Uani 1 1 d .
C2 0.1350(3) 0.2768(7) 0.07253(17) 0.0370(10) Uani 1 1 d .
C3 0.1441(4) 0.5130(7) 0.1471(2) 0.0462(12) Uani 1 1 d .
C4 0.0473(4) 0.3465(8) 0.0513(2) 0.0503(13) Uani 1 1 d .
C5 0.1326(3) -0.0537(6) 0.19173(17) 0.0325(10) Uani 1 1 d .
C6 0.0244(3) 0.2094(6) 0.16533(18) 0.0360(10) Uani 1 1 d .
C7 0.0312(3) -0.0868(6) 0.11060(18) 0.0351(11) Uani 1 1 d .
C11 -0.2382(3) -0.3260(6) 0.17964(15) 0.0287(9) Uani 1 1 d .
C12 -0.1508(3) -0.3579(6) 0.17943(17) 0.0342(10) Uani 1 1 d .
C13 -0.0926(3) -0.2415(7) 0.20378(18) 0.0408(11) Uani 1 1 d .
C14 -0.1211(4) -0.0962(7) 0.22711(19) 0.0428(13) Uani 1 1 d .
C15 -0.2089(4) -0.0643(7) 0.22753(19) 0.0398(11) Uani 1 1 d .
C16 -0.2673(3) -0.1780(6) 0.20376(17) 0.0347(10) Uani 1 1 d .
C21 -0.3682(3) -0.6052(6) 0.19062(16) 0.0273(9) Uani 1 1 d .
C22 -0.3477(3) -0.5845(6) 0.23882(17) 0.0314(10) Uani 1 1 d .
C23 -0.3835(3) -0.6998(7) 0.26973(18) 0.0404(11) Uani 1 1 d .
C24 -0.4395(3) -0.8344(7) 0.25280(18) 0.0421(12) Uani 1 1 d .
C25 -0.4610(3) -0.8535(8) 0.20518(19) 0.0426(12) Uani 1 1 d .
C26 -0.4253(3) -0.7414(6) 0.17388(18) 0.0358(10) Uani 1 1 d .
C31 -0.3911(3) -0.3282(6) 0.11513(16) 0.0305(9) Uani 1 1 d .
C32 -0.4800(3) -0.3512(7) 0.11370(18) 0.0370(10) Uani 1 1 d .
C33 -0.5334(3) -0.2344(8) 0.0864(2) 0.0464(13) Uani 1 1 d .
C34 -0.4980(4) -0.0974(7) 0.0617(2) 0.0459(13) Uani 1 1 d .
C35 -0.4100(4) -0.0758(6) 0.0630(2) 0.0405(12) Uani 1 1 d .
C36 -0.3568(3) -0.1930(6) 0.08997(17) 0.0347(10) Uani 1 1 d .
C41 -0.2659(3) -0.6241(6) 0.11237(16) 0.0282(9) Uani 1 1 d .
C42 -0.2711(4) -0.6039(6) 0.06379(17) 0.0366(11) Uani 1 1 d .
C43 -0.2290(4) -0.7268(7) 0.0383(2) 0.0477(13) Uani 1 1 d .
C44 -0.1821(3) -0.8659(7) 0.05988(19) 0.0415(12) Uani 1 1 d .
C45 -0.1771(3) -0.8843(6) 0.10733(18) 0.0342(10) Uani 1 1 d .
C46 -0.2187(3) -0.7640(6) 0.13400(16) 0.0314(9) Uani 1 1 d .
B3 0.1694(3) 0.0583(7) 0.0644(2) 0.0332(11) Uani 1 1 d .
B4 0.2480(3) 0.0068(7) 0.11149(19) 0.0299(10) Uani 1 1 d .
B5 0.2527(3) 0.2040(7) 0.1491(2) 0.0341(11) Uani 1 1 d .
B6 0.2154(5) 0.4328(8) 0.0694(2) 0.0448(14) Uani 1 1 d .
B7 0.2078(4) 0.2440(8) 0.0325(2) 0.0404(13) Uani 1 1 d .
B8 0.2807(4) 0.0823(7) 0.0564(2) 0.0354(12) Uani 1 1 d .
B9 0.3325(4) 0.1711(8) 0.1091(2) 0.0384(12) Uani 1 1 d .
B10 0.2917(4) 0.3882(8) 0.1171(2) 0.0405(13) Uani 1 1 d .
B11 0.3090(4) 0.3137(9) 0.0606(2) 0.0454(14) Uani 1 1 d .
H3 0.133(3) -0.039(7) 0.0408(18) 0.030(12) Uiso 1 1 d .
H4 0.273(4) -0.102(8) 0.118(2) 0.043(16) Uiso 1 1 d .
H5 0.272(4) 0.224(8) 0.189(2) 0.048(16) Uiso 1 1 d .
H6 0.194(4) 0.564(8) 0.061(2) 0.056(18) Uiso 1 1 d .
H7 0.178(4) 0.262(7) -0.002(2) 0.044(15) Uiso 1 1 d .
H8 0.311(4) 0.008(9) 0.033(2) 0.052(16) Uiso 1 1 d .
H9 0.395(3) 0.138(7) 0.1188(17) 0.028(12) Uiso 1 1 d .
H10 0.321(3) 0.500(6) 0.1384(16) 0.020(11) Uiso 1 1 d .
H11 0.363(4) 0.365(8) 0.039(2) 0.050(16) Uiso 1 1 d .
H12 -0.1308 -0.4579 0.1629 0.041 Uiso 1 1 calc R
H13 -0.0326 -0.2634 0.2042 0.049 Uiso 1 1 calc R
H14 -0.0808 -0.0166 0.2431 0.051 Uiso 1 1 calc R
H15 -0.2284 0.0357 0.2442 0.048 Uiso 1 1 calc R
H16 -0.3272 -0.1561 0.2038 0.042 Uiso 1 1 calc R
H22 -0.3094 -0.4921 0.2504 0.038 Uiso 1 1 calc R
H23 -0.3697 -0.6863 0.3025 0.048 Uiso 1 1 calc R
H24 -0.4633 -0.9139 0.2740 0.051 Uiso 1 1 calc R
H25 -0.5005 -0.9444 0.1940 0.051 Uiso 1 1 calc R
H26 -0.4394 -0.7563 0.1412 0.043 Uiso 1 1 calc R
H32 -0.5037 -0.4449 0.1310 0.044 Uiso 1 1 calc R
H33 -0.5940 -0.2485 0.0848 0.056 Uiso 1 1 calc R
H34 -0.5348 -0.0170 0.0436 0.055 Uiso 1 1 calc R
H35 -0.3863 0.0178 0.0458 0.049 Uiso 1 1 calc R
H36 -0.2962 -0.1797 0.0910 0.042 Uiso 1 1 calc R
H3A 0.1746 0.6249 0.1415 0.069 Uiso 1 1 calc R
H3B 0.1482 0.4883 0.1808 0.069 Uiso 1 1 calc R
H3C 0.0834 0.5254 0.1352 0.069 Uiso 1 1 calc R
H42 -0.3028 -0.5078 0.0487 0.044 Uiso 1 1 calc R
H43 -0.2324 -0.7158 0.0052 0.057 Uiso 1 1 calc R
H44 -0.1532 -0.9489 0.0417 0.050 Uiso 1 1 calc R
H45 -0.1448 -0.9803 0.1221 0.041 Uiso 1 1 calc R
H46 -0.2151 -0.7769 0.1671 0.038 Uiso 1 1 calc R
H4A 0.0150 0.3938 0.0763 0.075 Uiso 1 1 calc R
H4B 0.0151 0.2478 0.0353 0.075 Uiso 1 1 calc R
H4C 0.0560 0.4425 0.0288 0.075 Uiso 1 1 calc R

loop_
_atom_site_aniso_label
_atom_site_aniso_U_11
_atom_site_aniso_U_22
_atom_site_aniso_U_33
_atom_site_aniso_U_12
_atom_site_aniso_U_13
_atom_site_aniso_U_23
Re1 0.03211(13) 0.02567(14) 0.03000(16) 0.00443(7) 0.00559(9) -0.00021(7)
P1 0.0270(5) 0.0239(5) 0.0281(6) 0.0001(4) 0.0047(4) -0.0007(4)
O5 0.050(2) 0.0405(19) 0.045(2) -0.0010(17) 0.0059(16) 0.0080(17)
O6 0.0382(18) 0.047(2) 0.056(2) 0.0085(16) 0.0088(16) -0.0132(18)
O7 0.0425(19) 0.0388(19) 0.060(2) -0.0034(16) 0.0074(17) -0.0066(17)
C1 0.047(3) 0.027(2) 0.037(3) 0.001(2) 0.006(2) -0.003(2)
C2 0.045(3) 0.039(3) 0.026(2) 0.005(2) -0.0002(19) 0.0036(19)
C3 0.069(3) 0.028(2) 0.044(3) 0.008(2) 0.015(3) 0.000(2)
C4 0.056(3) 0.050(3) 0.044(3) 0.013(3) 0.000(2) 0.010(3)
C5 0.035(2) 0.034(2) 0.030(3) 0.0036(19) 0.0082(18) 0.003(2)
C6 0.038(2) 0.033(2) 0.038(3) 0.009(2) 0.006(2) 0.000(2)
C7 0.037(2) 0.037(3) 0.033(3) 0.0032(19) 0.012(2) -0.0006(19)
C11 0.031(2) 0.027(2) 0.028(2) -0.0035(17) 0.0023(16) 0.0027(17)
C12 0.036(2) 0.026(2) 0.040(3) 0.0011(19) 0.0023(19) 0.0017(19)
C13 0.038(2) 0.046(3) 0.038(3) -0.009(2) 0.000(2) 0.006(2)
C14 0.055(3) 0.036(3) 0.035(3) -0.015(2) -0.004(2) 0.006(2)
C15 0.057(3) 0.031(2) 0.031(3) -0.004(2) 0.002(2) -0.0002(19)
C16 0.042(2) 0.031(2) 0.033(3) -0.0011(19) 0.0092(19) -0.0002(19)
C21 0.028(2) 0.027(2) 0.027(2) 0.0024(16) 0.0062(17) 0.0019(16)
C22 0.030(2) 0.033(2) 0.032(3) 0.0012(17) 0.0065(18) -0.0030(17)
C23 0.042(2) 0.049(3) 0.032(3) 0.003(2) 0.008(2) 0.000(2)
C24 0.043(3) 0.046(3) 0.039(3) -0.005(2) 0.012(2) 0.010(2)
C25 0.041(3) 0.045(3) 0.042(3) -0.016(2) 0.004(2) 0.009(2)
C26 0.039(2) 0.035(2) 0.034(3) -0.0046(19) 0.0068(19) -0.002(2)
C31 0.033(2) 0.031(2) 0.027(2) 0.0017(18) 0.0029(17) -0.0008(18)
C32 0.034(2) 0.038(3) 0.041(3) 0.001(2) 0.0086(19) 0.004(2)
C33 0.032(2) 0.058(3) 0.049(3) 0.008(2) 0.006(2) 0.013(3)
C34 0.040(3) 0.052(3) 0.046(3) 0.011(2) 0.004(2) 0.012(2)
C35 0.044(3) 0.036(3) 0.041(3) 0.003(2) 0.005(2) 0.007(2)
C36 0.030(2) 0.035(2) 0.038(3) 0.0004(18) 0.0013(18) 0.000(2)
C41 0.030(2) 0.026(2) 0.029(2) -0.0027(17) 0.0086(17) -0.0021(17)
C42 0.054(3) 0.032(2) 0.025(3) -0.004(2) 0.009(2) 0.0003(18)
C43 0.071(4) 0.043(3) 0.033(3) -0.007(3) 0.018(2) -0.005(2)
C44 0.054(3) 0.031(2) 0.042(3) -0.004(2) 0.022(2) -0.009(2)
C45 0.034(2) 0.026(2) 0.043(3) -0.0018(18) 0.008(2) -0.0016(19)
C46 0.037(2) 0.030(2) 0.027(2) 0.0006(18) 0.0055(17) -0.0019(18)
B3 0.031(2) 0.032(3) 0.037(3) 0.001(2) 0.007(2) 0.002(2)
B4 0.031(2) 0.024(2) 0.035(3) 0.0052(19) 0.003(2) 0.004(2)
B5 0.037(3) 0.035(3) 0.031(3) 0.001(2) 0.004(2) 0.002(2)
B6 0.062(4) 0.033(3) 0.041(4) 0.000(3) 0.012(3) 0.009(2)
B7 0.048(3) 0.046(3) 0.028(3) -0.002(3) 0.008(2) 0.006(2)
B8 0.039(3) 0.039(3) 0.029(3) -0.001(2) 0.010(2) -0.003(2)
B9 0.036(3) 0.039(3) 0.040(3) -0.001(2) 0.004(2) -0.001(2)
B10 0.053(3) 0.036(3) 0.033(3) -0.005(2) 0.004(3) 0.001(2)
B11 0.051(3) 0.042(3) 0.043(4) -0.009(3) 0.009(3) 0.000(3)

loop_
_atom_type_symbol
_atom_type_radius_bond
Re 1.28
P 1.06
O 0.73
C 0.77
B 0.82
H 0.32

loop_
_geom_angle_atom_site_label_1
_geom_angle_atom_site_label_2
_geom_angle_atom_site_label_3
_geom_angle
C5 Re1 C7 89.4(2)
C5 Re1 C6 86.7(2)
C7 Re1 C6 89.3(2)
C5 Re1 B3 131.09(19)
C7 Re1 B3 84.5(2)
C6 Re1 B3 141.5(2)
C5 Re1 B5 90.1(2)
C7 Re1 B5 153.9(2)
C6 Re1 B5 116.7(2)
B3 Re1 B5 76.3(2)
C5 Re1 B4 92.50(19)
C7 Re1 B4 108.09(19)
C6 Re1 B4 162.6(2)
B3 Re1 B4 45.10(19)
B5 Re1 B4 45.82(19)
C5 Re1 C2 163.02(19)
C7 Re1 C2 104.80(19)
C6 Re1 C2 102.45(19)
B3 Re1 C2 43.86(18)
B5 Re1 C2 73.08(18)
B4 Re1 C2 74.48(18)
C5 Re1 C1 124.92(19)
C7 Re1 C1 145.7(2)
C6 Re1 C1 92.05(19)
B3 Re1 C1 73.32(18)
B5 Re1 C1 42.80(18)
B4 Re1 C1 74.16(17)
C2 Re1 C1 41.59(17)
C31 P1 C11 106.9(2)
C31 P1 C41 110.6(2)
C11 P1 C41 110.3(2)
C31 P1 C21 112.5(2)
C11 P1 C21 110.0(2)
C41 P1 C21 106.6(2)
C3 C1 C2 120.1(4)
C3 C1 B5 124.1(4)
C2 C1 B5 111.2(4)
C3 C1 B10 113.2(4)
C2 C1 B10 110.7(4)
B5 C1 B10 63.0(3)
C3 C1 B6 109.7(4)
C2 C1 B6 61.0(3)
B5 C1 B6 113.4(4)
B10 C1 B6 61.6(4)
C3 C1 Re1 110.6(3)
C2 C1 Re1 69.0(2)
B5 C1 Re1 68.1(2)
B10 C1 Re1 126.8(3)
B6 C1 Re1 126.6(3)
C4 C2 C1 122.5(4)
C4 C2 B7 114.0(4)
C1 C2 B7 110.1(4)
C4 C2 B6 112.4(4)
C1 C2 B6 61.1(3)
B7 C2 B6 61.6(4)
C4 C2 B3 122.6(4)
C1 C2 B3 109.5(4)
B7 C2 B3 62.7(3)
B6 C2 B3 112.8(4)
C4 C2 Re1 109.1(4)
C1 C2 Re1 69.4(2)
B7 C2 Re1 125.7(3)
B6 C2 Re1 127.1(3)
B3 C2 Re1 66.8(2)
C1 C3 H3A 109.50
C1 C3 H3B 109.50
H3A C3 H3B 109.50
C1 C3 H3C 109.50
H3A C3 H3C 109.50
H3B C3 H3C 109.50
C2 C4 H4A 109.50
C2 C4 H4B 109.50
H4A C4 H4B 109.50
C2 C4 H4C 109.50
H4A C4 H4C 109.50
H4B C4 H4C 109.50
O5 C5 Re1 177.7(4)
O6 C6 Re1 177.2(5)
O7 C7 Re1 176.5(4)
C12 C11 C16 120.3(4)
C12 C11 P1 121.7(4)
C16 C11 P1 118.1(3)
C11 C12 C13 119.2(5)
C11 C12 H12 120.40
C13 C12 H12 120.40
C14 C13 C12 120.6(5)
C14 C13 H13 119.70
C12 C13 H13 119.70
C13 C14 C15 120.3(5)
C13 C14 H14 119.80
C15 C14 H14 119.80
C16 C15 C14 119.9(5)
C16 C15 H15 120.00
C14 C15 H15 120.00
C15 C16 C11 119.7(5)
C15 C16 H16 120.10
C11 C16 H16 120.10
C22 C21 C26 119.8(4)
C22 C21 P1 121.0(3)
C26 C21 P1 119.0(4)
C23 C22 C21 119.7(4)
C23 C22 H22 120.20
C21 C22 H22 120.20
C24 C23 C22 120.0(5)
C24 C23 H23 120.00
C22 C23 H23 120.00
C25 C24 C23 120.4(5)
C25 C24 H24 119.80
C23 C24 H24 119.80
C26 C25 C24 120.4(5)
C26 C25 H25 119.80
C24 C25 H25 119.80
C25 C26 C21 119.7(5)
C25 C26 H26 120.20
C21 C26 H26 120.20
C36 C31 C32 120.7(4)
C36 C31 P1 117.0(3)
C32 C31 P1 122.3(4)
C33 C32 C31 118.8(5)
C33 C32 H32 120.60
C31 C32 H32 120.60
C34 C33 C32 119.9(5)
C34 C33 H33 120.00
C32 C33 H33 120.00
C35 C34 C33 121.1(5)
C35 C34 H34 119.50
C33 C34 H34 119.50
C34 C35 C36 119.0(5)
C34 C35 H35 120.50
C36 C35 H35 120.50
C31 C36 C35 120.5(4)
C31 C36 H36 119.70
C35 C36 H36 119.70
C46 C41 C42 120.4(4)
C46 C41 P1 117.3(3)
C42 C41 P1 122.3(4)
C43 C42 C41 118.3(5)
C43 C42 H42 120.90
C41 C42 H42 120.90
C42 C43 C44 121.3(5)
C42 C43 H43 119.40
C44 C43 H43 119.40
C45 C44 C43 120.1(5)
C45 C44 H44 120.00
C43 C44 H44 120.00
C44 C45 C46 120.2(5)
C44 C45 H45 119.90
C46 C45 H45 119.90
C45 C46 C41 119.7(4)
C45 C46 H46 120.10
C41 C46 H46 120.10
C2 B3 B4 107.4(4)
C2 B3 B8 104.0(4)
B4 B3 B8 60.6(3)
C2 B3 B7 58.0(3)
B4 B3 B7 108.3(4)
B8 B3 B7 58.6(3)
C2 B3 Re1 69.3(3)
B4 B3 Re1 68.6(3)
B8 B3 Re1 123.8(4)
B7 B3 Re1 123.7(3)
C2 B3 H3 123(3)
B4 B3 H3 127(3)
B8 B3 H3 116(3)
B7 B3 H3 112(3)
Re1 B3 H3 113(3)
B3 B4 B8 59.8(3)
B3 B4 B9 106.3(4)
B8 B4 B9 59.0(3)
B3 B4 B5 105.3(4)
B8 B4 B5 105.8(4)
B9 B4 B5 59.2(3)
B3 B4 Re1 66.3(2)
B8 B4 Re1 121.1(3)
B9 B4 Re1 121.1(3)
B5 B4 Re1 66.8(2)
B3 B4 H4 127(4)
B8 B4 H4 108(4)
B9 B4 H4 108(4)
B5 B4 H4 127(4)
Re1 B4 H4 123(4)
C1 B5 B10 58.7(3)
C1 B5 B9 104.2(4)
B10 B5 B9 58.9(3)
C1 B5 B4 106.5(4)
B10 B5 B4 108.0(4)
B9 B5 B4 60.0(3)
C1 B5 Re1 69.1(2)
B10 B5 Re1 123.9(3)
B9 B5 Re1 122.3(3)
B4 B5 Re1 67.3(2)
C1 B5 H5 117(3)
B10 B5 H5 110(3)
B9 B5 H5 121(3)
B4 B5 H5 133(3)
Re1 B5 H5 112(3)
C2 B6 C1 57.9(3)
C2 B6 B11 107.0(4)
C1 B6 B11 106.0(4)
C2 B6 B7 58.9(3)
C1 B6 B7 105.4(4)
B11 B6 B7 61.2(4)
C2 B6 B10 106.1(4)
C1 B6 B10 59.0(3)
B11 B6 B10 60.2(4)
B7 B6 B10 108.7(4)
C2 B6 H6 115(4)
C1 B6 H6 112(4)
B11 B6 H6 134(4)
B7 B6 H6 127(4)
B10 B6 H6 122(4)
C2 B7 B8 106.5(4)
C2 B7 B6 59.4(3)
B8 B7 B6 107.9(4)
C2 B7 B11 105.8(4)
B8 B7 B11 60.4(3)
B6 B7 B11 59.2(4)
C2 B7 B3 59.3(3)
B8 B7 B3 60.5(3)
B6 B7 B3 108.3(4)
B11 B7 B3 108.5(4)
C2 B7 H7 111(3)
B8 B7 H7 131(3)
B6 B7 H7 118(3)
B11 B7 H7 132(3)
B3 B7 H7 116(3)
B7 B8 B9 107.8(4)
B7 B8 B11 60.7(3)
B9 B8 B11 59.4(3)
B7 B8 B3 60.9(3)
B9 B8 B3 107.4(4)
B11 B8 B3 109.1(4)
B7 B8 B4 109.3(4)
B9 B8 B4 60.7(3)
B11 B8 B4 109.3(4)
B3 B8 B4 59.6(3)
B7 B8 H8 116(4)
B9 B8 H8 124(3)
B11 B8 H8 116(4)
B3 B8 H8 123(3)
B4 B8 H8 127(4)
B10 B9 B11 59.9(4)
B10 B9 B8 108.1(4)
B11 B9 B8 60.4(3)
B10 B9 B5 60.5(3)
B11 B9 B5 108.6(4)
B8 B9 B5 107.9(4)
B10 B9 B4 109.9(4)
B11 B9 B4 109.8(4)
B8 B9 B4 60.3(3)
B5 B9 B4 60.7(3)
B10 B9 H9 122(3)
B11 B9 H9 119(3)
B8 B9 H9 119(3)
B5 B9 H9 124(3)
B4 B9 H9 121(3)
C1 B10 B11 105.9(4)
C1 B10 B6 59.4(4)
B11 B10 B6 59.6(4)
C1 B10 B9 105.3(4)
B11 B10 B9 60.1(4)
B6 B10 B9 107.4(4)
C1 B10 B5 58.3(3)
B11 B10 B5 108.8(4)
B6 B10 B5 107.8(4)
B9 B10 B5 60.6(3)
C1 B10 H10 114(2)
B11 B10 H10 131(2)
B6 B10 H10 120(2)
B9 B10 H10 129(2)
B5 B10 H10 116(2)
B6 B11 B10 60.2(4)
B6 B11 B9 107.8(4)
B10 B11 B9 60.0(3)
B6 B11 B8 107.1(4)
B10 B11 B8 108.0(4)
B9 B11 B8 60.2(3)
B6 B11 B7 59.6(4)
B10 B11 B7 107.6(4)
B9 B11 B7 107.0(4)
B8 B11 B7 58.9(3)
B6 B11 H11 125(3)
B10 B11 H11 125(3)
B9 B11 H11 121(3)
B8 B11 H11 118(3)
B7 B11 H11 121(3)

loop_
_geom_bond_atom_site_label_1
_geom_bond_atom_site_label_2
_geom_bond_distance
Re1 C5 1.919(5)
Re1 C7 1.919(5)
Re1 C6 1.940(5)
Re1 B3 2.300(6)
Re1 B5 2.330(5)
Re1 B4 2.338(5)
Re1 C2 2.341(5)
Re1 C1 2.347(5)
P1 C31 1.793(5)
P1 C11 1.793(4)
P1 C41 1.795(4)
P1 C21 1.799(4)
O5 C5 1.136(6)
O6 C6 1.137(6)
O7 C7 1.154(6)
C1 C3 1.521(7)
C1 C2 1.664(7)
C1 B5 1.706(7)
C1 B10 1.713(8)
C1 B6 1.720(8)
C2 C4 1.535(7)
C2 B7 1.710(8)
C2 B6 1.718(8)
C2 B3 1.734(7)
C3 H3A 0.9800
C3 H3B 0.9800
C3 H3C 0.9800
C4 H4A 0.9800
C4 H4B 0.9800
C4 H4C 0.9800
C11 C12 1.386(6)
C11 C16 1.399(6)
C12 C13 1.394(7)
C12 H12 0.9500
C13 C14 1.367(8)
C13 H13 0.9500
C14 C15 1.393(8)
C14 H14 0.9500
C15 C16 1.377(7)
C15 H15 0.9500
C16 H16 0.9500
C21 C22 1.399(7)
C21 C26 1.403(6)
C22 C23 1.389(7)
C22 H22 0.9500
C23 C24 1.386(7)
C23 H23 0.9500
C24 C25 1.383(8)
C24 H24 0.9500
C25 C26 1.381(7)
C25 H25 0.9500
C26 H26 0.9500
C31 C36 1.376(7)
C31 C32 1.396(6)
C32 C33 1.392(7)
C32 H32 0.9500
C33 C34 1.386(8)
C33 H33 0.9500
C34 C35 1.380(8)
C34 H34 0.9500
C35 C36 1.387(7)
C35 H35 0.9500
C36 H36 0.9500
C41 C46 1.386(6)
C41 C42 1.397(7)
C42 C43 1.376(7)
C42 H42 0.9500
C43 C44 1.380(8)
C43 H43 0.9500
C44 C45 1.364(8)
C44 H44 0.9500
C45 C46 1.380(6)
C45 H45 0.9500
C46 H46 0.9500
B3 B4 1.779(8)
B3 B8 1.783(8)
B3 B7 1.791(8)
B3 H3 1.11(5)
B4 B8 1.797(8)
B4 B9 1.805(8)
B4 B5 1.817(8)
B4 H4 0.91(6)
B5 B10 1.788(8)
B5 B9 1.790(8)
B5 H5 1.16(6)
B6 B11 1.748(10)
B6 B7 1.756(9)
B6 B10 1.758(9)
B6 H6 1.05(6)
B7 B8 1.751(8)
B7 B11 1.783(9)
B7 H7 1.07(6)
B8 B9 1.775(8)
B8 B11 1.778(8)
B8 H8 1.02(6)
B9 B10 1.758(8)
B9 B11 1.760(9)
B9 H9 1.01(5)
B10 B11 1.757(9)
B10 H10 1.10(5)
B11 H11 1.16(6)

loop_
_geom_torsion_atom_site_label_1
_geom_torsion_atom_site_label_2
_geom_torsion_atom_site_label_3
_geom_torsion_atom_site_label_4
_geom_torsion
C5 Re1 C1 C3 -78.4(4)
C7 Re1 C1 C3 100.8(5)
C6 Re1 C1 C3 8.9(4)
B3 Re1 C1 C3 152.7(4)
B5 Re1 C1 C3 -119.7(5)
B4 Re1 C1 C3 -160.2(4)
C2 Re1 C1 C3 115.5(5)
C5 Re1 C1 C2 166.1(3)
C7 Re1 C1 C2 -14.7(4)
C6 Re1 C1 C2 -106.5(3)
B3 Re1 C1 C2 37.2(3)
B5 Re1 C1 C2 124.9(4)
B4 Re1 C1 C2 84.3(3)
C5 Re1 C1 B5 41.2(3)
C7 Re1 C1 B5 -139.6(3)
C6 Re1 C1 B5 128.6(3)
B3 Re1 C1 B5 -87.6(3)
B4 Re1 C1 B5 -40.6(3)
C2 Re1 C1 B5 -124.9(4)
C5 Re1 C1 B10 65.4(5)
C7 Re1 C1 B10 -115.4(5)
C6 Re1 C1 B10 152.8(4)
B3 Re1 C1 B10 -63.5(4)
B5 Re1 C1 B10 24.2(4)
B4 Re1 C1 B10 -16.4(4)
C2 Re1 C1 B10 -100.7(5)
C5 Re1 C1 B6 144.8(4)
C7 Re1 C1 B6 -36.0(6)
C6 Re1 C1 B6 -127.8(4)
B3 Re1 C1 B6 15.9(4)
B5 Re1 C1 B6 103.6(5)
B4 Re1 C1 B6 63.0(4)
C2 Re1 C1 B6 -21.3(4)
C3 C1 C2 C4 -2.3(7)
B5 C1 C2 C4 154.7(5)
B10 C1 C2 C4 -137.2(5)
B6 C1 C2 C4 -99.5(5)
Re1 C1 C2 C4 100.0(5)
C3 C1 C2 B7 136.0(5)
B5 C1 C2 B7 -67.0(5)
B10 C1 C2 B7 1.1(5)
B6 C1 C2 B7 38.8(4)
Re1 C1 C2 B7 -121.7(4)
C3 C1 C2 B6 97.2(5)
B5 C1 C2 B6 -105.8(4)
B10 C1 C2 B6 -37.7(4)
Re1 C1 C2 B6 -160.5(3)
C3 C1 C2 B3 -156.9(4)
B5 C1 C2 B3 0.1(5)
B10 C1 C2 B3 68.2(5)
B6 C1 C2 B3 105.9(4)
Re1 C1 C2 B3 -54.6(3)
C3 C1 C2 Re1 -102.3(4)
B5 C1 C2 Re1 54.7(3)
B10 C1 C2 Re1 122.8(4)
B6 C1 C2 Re1 160.5(3)
C5 Re1 C2 C4 -161.0(6)
C7 Re1 C2 C4 52.9(4)
C6 Re1 C2 C4 -39.7(4)
B3 Re1 C2 C4 118.2(5)
B5 Re1 C2 C4 -154.2(4)
B4 Re1 C2 C4 158.0(4)
C1 Re1 C2 C4 -118.5(5)
C5 Re1 C2 C1 -42.5(7)
C7 Re1 C2 C1 171.5(3)
C6 Re1 C2 C1 78.8(3)
B3 Re1 C2 C1 -123.3(4)
B5 Re1 C2 C1 -35.6(3)
B4 Re1 C2 C1 -83.5(3)
C5 Re1 C2 B7 58.0(8)
C7 Re1 C2 B7 -88.1(4)
C6 Re1 C2 B7 179.3(4)
B3 Re1 C2 B7 -22.8(4)
B5 Re1 C2 B7 64.8(4)
B4 Re1 C2 B7 17.0(4)
C1 Re1 C2 B7 100.4(5)
C5 Re1 C2 B6 -21.0(9)
C7 Re1 C2 B6 -167.1(4)
C6 Re1 C2 B6 100.3(4)
B3 Re1 C2 B6 -101.8(5)
B5 Re1 C2 B6 -14.2(4)
B4 Re1 C2 B6 -62.0(4)
C1 Re1 C2 B6 21.5(4)
C5 Re1 C2 B3 80.8(7)
C7 Re1 C2 B3 -65.3(3)
C6 Re1 C2 B3 -157.9(3)
B5 Re1 C2 B3 87.6(3)
B4 Re1 C2 B3 39.8(3)
C1 Re1 C2 B3 123.3(4)
C7 Re1 C5 O5 69(11)
C6 Re1 C5 O5 158(11)
B3 Re1 C5 O5 -14(11)
B5 Re1 C5 O5 -85(11)
B4 Re1 C5 O5 -40(11)
C2 Re1 C5 O5 -79(11)
C1 Re1 C5 O5 -112(11)
C5 Re1 C6 O6 72(10)
C7 Re1 C6 O6 162(10)
B3 Re1 C6 O6 -118(10)
B5 Re1 C6 O6 -16(10)
B4 Re1 C6 O6 -15(10)
C2 Re1 C6 O6 -93(10)
C1 Re1 C6 O6 -53(10)
C5 Re1 C7 O7 -131(7)
C6 Re1 C7 O7 142(7)
B3 Re1 C7 O7 0(7)
B5 Re1 C7 O7 -42(7)
B4 Re1 C7 O7 -39(7)
C2 Re1 C7 O7 39(7)
C1 Re1 C7 O7 49(7)
C31 P1 C11 C12 -130.9(4)
C41 P1 C11 C12 -10.6(4)
C21 P1 C11 C12 106.7(4)
C31 P1 C11 C16 49.0(4)
C41 P1 C11 C16 169.3(4)
C21 P1 C11 C16 -73.4(4)
C16 C11 C12 C13 0.4(7)
P1 C11 C12 C13 -179.7(4)
C11 C12 C13 C14 -0.8(7)
C12 C13 C14 C15 1.2(8)
C13 C14 C15 C16 -1.0(8)
C14 C15 C16 C11 0.6(7)
C12 C11 C16 C15 -0.3(7)
P1 C11 C16 C15 179.9(4)
C31 P1 C21 C22 -116.7(4)
C11 P1 C21 C22 2.4(4)
C41 P1 C21 C22 121.9(4)
C31 P1 C21 C26 67.8(4)
C11 P1 C21 C26 -173.2(4)
C41 P1 C21 C26 -53.6(4)
C26 C21 C22 C23 0.4(7)
P1 C21 C22 C23 -175.1(4)
C21 C22 C23 C24 -0.1(7)
C22 C23 C24 C25 -0.8(8)
C23 C24 C25 C26 1.5(8)
C24 C25 C26 C21 -1.1(8)
C22 C21 C26 C25 0.2(7)
P1 C21 C26 C25 175.8(4)
C11 P1 C31 C36 45.5(4)
C41 P1 C31 C36 -74.6(4)
C21 P1 C31 C36 166.3(4)
C11 P1 C31 C32 -134.4(4)
C41 P1 C31 C32 105.5(4)
C21 P1 C31 C32 -13.6(5)
C36 C31 C32 C33 -0.2(8)
P1 C31 C32 C33 179.7(4)
C31 C32 C33 C34 -0.6(8)
C32 C33 C34 C35 1.0(9)
C33 C34 C35 C36 -0.6(9)
C32 C31 C36 C35 0.6(7)
P1 C31 C36 C35 -179.3(4)
C34 C35 C36 C31 -0.2(8)
C31 P1 C41 C46 -168.5(3)
C11 P1 C41 C46 73.4(4)
C21 P1 C41 C46 -46.0(4)
C31 P1 C41 C42 12.9(5)
C11 P1 C41 C42 -105.1(4)
C21 P1 C41 C42 135.5(4)
C46 C41 C42 C43 0.6(7)
P1 C41 C42 C43 179.1(4)
C41 C42 C43 C44 -0.6(8)
C42 C43 C44 C45 0.4(8)
C43 C44 C45 C46 -0.1(8)
C44 C45 C46 C41 0.1(7)
C42 C41 C46 C45 -0.3(7)
P1 C41 C46 C45 -178.9(3)
C4 C2 B3 B4 -156.6(5)
C1 C2 B3 B4 -2.0(5)
B7 C2 B3 B4 101.1(4)
B6 C2 B3 B4 63.9(5)
Re1 C2 B3 B4 -58.2(3)
C4 C2 B3 B8 140.2(5)
C1 C2 B3 B8 -65.2(5)
B7 C2 B3 B8 37.9(4)
B6 C2 B3 B8 0.8(5)
Re1 C2 B3 B8 -121.3(4)
C4 C2 B3 B7 102.3(5)
C1 C2 B3 B7 -103.1(4)
B6 C2 B3 B7 -37.1(4)
Re1 C2 B3 B7 -159.2(3)
C4 C2 B3 Re1 -98.5(5)
C1 C2 B3 Re1 56.1(3)
B7 C2 B3 Re1 159.2(3)
B6 C2 B3 Re1 122.1(4)
C5 Re1 B3 C2 -157.5(3)
C7 Re1 B3 C2 118.1(3)
C6 Re1 B3 C2 36.1(4)
B5 Re1 B3 C2 -79.7(3)
B4 Re1 B3 C2 -119.5(3)
C1 Re1 B3 C2 -35.4(2)
C5 Re1 B3 B4 -38.1(4)
C7 Re1 B3 B4 -122.5(3)
C6 Re1 B3 B4 155.6(3)
B5 Re1 B3 B4 39.7(3)
C2 Re1 B3 B4 119.5(3)
C1 Re1 B3 B4 84.0(3)
C5 Re1 B3 B8 -64.1(5)
C7 Re1 B3 B8 -148.5(4)
C6 Re1 B3 B8 129.5(4)
B5 Re1 B3 B8 13.6(4)
B4 Re1 B3 B8 -26.1(3)
C2 Re1 B3 B8 93.4(4)
C1 Re1 B3 B8 58.0(4)
C5 Re1 B3 B7 -136.3(4)
C7 Re1 B3 B7 139.3(4)
C6 Re1 B3 B7 57.3(5)
B5 Re1 B3 B7 -58.6(4)
B4 Re1 B3 B7 -98.3(5)
C2 Re1 B3 B7 21.2(3)
C1 Re1 B3 B7 -14.2(4)
C2 B3 B4 B8 -96.6(4)
B7 B3 B4 B8 -35.4(4)
Re1 B3 B4 B8 -155.2(3)
C2 B3 B4 B9 -58.8(5)
B8 B3 B4 B9 37.8(4)
B7 B3 B4 B9 2.5(5)
Re1 B3 B4 B9 -117.4(3)
C2 B3 B4 B5 3.0(5)
B8 B3 B4 B5 99.6(4)
B7 B3 B4 B5 64.3(5)
Re1 B3 B4 B5 -55.6(3)
C2 B3 B4 Re1 58.6(3)
B8 B3 B4 Re1 155.2(3)
B7 B3 B4 Re1 119.9(4)
C5 Re1 B4 B3 152.3(3)
C7 Re1 B4 B3 62.1(3)
C6 Re1 B4 B3 -120.9(6)
B5 Re1 B4 B3 -120.1(3)
C2 Re1 B4 B3 -38.8(2)
C1 Re1 B4 B3 -82.0(3)
C5 Re1 B4 B8 177.3(4)
C7 Re1 B4 B8 87.1(4)
C6 Re1 B4 B8 -95.8(7)
B3 Re1 B4 B8 25.0(3)
B5 Re1 B4 B8 -95.0(4)
C2 Re1 B4 B8 -13.7(3)
C1 Re1 B4 B8 -57.0(4)
C5 Re1 B4 B9 -112.4(4)
C7 Re1 B4 B9 157.4(4)
C6 Re1 B4 B9 -25.5(8)
B3 Re1 B4 B9 95.3(4)
B5 Re1 B4 B9 -24.7(3)
C2 Re1 B4 B9 56.6(4)
C1 Re1 B4 B9 13.3(4)
C5 Re1 B4 B5 -87.7(3)
C7 Re1 B4 B5 -177.9(3)
C6 Re1 B4 B5 -0.8(7)
B3 Re1 B4 B5 120.1(3)
C2 Re1 B4 B5 81.3(3)
C1 Re1 B4 B5 38.0(2)
C3 C1 B5 B10 -100.9(5)
C2 C1 B5 B10 103.2(4)
B6 C1 B5 B10 36.7(4)
Re1 C1 B5 B10 158.4(3)
C3 C1 B5 B9 -139.8(5)
C2 C1 B5 B9 64.3(5)
B10 C1 B5 B9 -38.9(4)
B6 C1 B5 B9 -2.2(5)
Re1 C1 B5 B9 119.6(3)
C3 C1 B5 B4 157.8(5)
C2 C1 B5 B4 1.8(5)
B10 C1 B5 B4 -101.3(4)
B6 C1 B5 B4 -64.6(5)
Re1 C1 B5 B4 57.1(3)
C3 C1 B5 Re1 100.7(5)
C2 C1 B5 Re1 -55.3(3)
B10 C1 B5 Re1 -158.4(3)
B6 C1 B5 Re1 -121.7(4)
B3 B4 B5 C1 -3.0(5)
B8 B4 B5 C1 59.4(4)
B9 B4 B5 C1 97.1(4)
Re1 B4 B5 C1 -58.2(3)
B3 B4 B5 B10 -64.7(5)
B8 B4 B5 B10 -2.3(5)
B9 B4 B5 B10 35.4(4)
Re1 B4 B5 B10 -119.9(4)
B3 B4 B5 B9 -100.1(4)
B8 B4 B5 B9 -37.8(4)
Re1 B4 B5 B9 -155.4(3)
B3 B4 B5 Re1 55.3(3)
B8 B4 B5 Re1 117.6(3)
B9 B4 B5 Re1 155.4(3)
C5 Re1 B5 C1 -147.3(3)
C7 Re1 B5 C1 123.9(5)
C6 Re1 B5 C1 -61.0(3)
B3 Re1 B5 C1 80.2(3)
B4 Re1 B5 C1 119.3(3)
C2 Re1 B5 C1 34.7(2)
C5 Re1 B5 B10 -169.5(4)
C7 Re1 B5 B10 101.7(6)
C6 Re1 B5 B10 -83.2(4)
B3 Re1 B5 B10 57.9(4)
B4 Re1 B5 B10 97.1(5)
C2 Re1 B5 B10 12.5(4)
C1 Re1 B5 B10 -22.2(4)
C5 Re1 B5 B9 118.7(4)
C7 Re1 B5 B9 29.9(7)
C6 Re1 B5 B9 -155.0(4)
B3 Re1 B5 B9 -13.8(4)
B4 Re1 B5 B9 25.3(3)
C2 Re1 B5 B9 -59.3(4)
C1 Re1 B5 B9 -94.0(4)
C5 Re1 B5 B4 93.4(3)
C7 Re1 B5 B4 4.6(6)
C6 Re1 B5 B4 179.7(2)
B3 Re1 B5 B4 -39.1(2)
C2 Re1 B5 B4 -84.6(3)
C1 Re1 B5 B4 -119.3(3)
C4 C2 B6 C1 115.9(5)
B7 C2 B6 C1 -138.0(4)
B3 C2 B6 C1 -100.4(4)
Re1 C2 B6 C1 -23.0(4)
C4 C2 B6 B11 -145.6(5)
C1 C2 B6 B11 98.5(5)
B7 C2 B6 B11 -39.5(4)
B3 C2 B6 B11 -1.9(6)
Re1 C2 B6 B11 75.5(5)
C4 C2 B6 B7 -106.1(5)
C1 C2 B6 B7 138.0(4)
B3 C2 B6 B7 37.6(4)
Re1 C2 B6 B7 115.0(4)
C4 C2 B6 B10 151.4(5)
C1 C2 B6 B10 35.5(4)
B7 C2 B6 B10 -102.5(5)
B3 C2 B6 B10 -64.9(5)
Re1 C2 B6 B10 12.5(6)
C3 C1 B6 C2 -114.3(5)
B5 C1 B6 C2 102.1(4)
B10 C1 B6 C2 139.4(4)
Re1 C1 B6 C2 22.8(4)
C3 C1 B6 B11 145.4(5)
C2 C1 B6 B11 -100.3(5)
B5 C1 B6 B11 1.8(6)
B10 C1 B6 B11 39.1(4)
Re1 C1 B6 B11 -77.5(5)
C3 C1 B6 B7 -150.7(5)
C2 C1 B6 B7 -36.5(4)
B5 C1 B6 B7 65.6(5)
B10 C1 B6 B7 102.9(5)
Re1 C1 B6 B7 -13.6(6)
C3 C1 B6 B10 106.3(5)
C2 C1 B6 B10 -139.4(4)
B5 C1 B6 B10 -37.3(4)
Re1 C1 B6 B10 -116.6(4)
C4 C2 B7 B8 -155.1(4)
C1 C2 B7 B8 62.8(5)
B6 C2 B7 B8 101.4(5)
B3 C2 B7 B8 -39.3(4)
Re1 C2 B7 B8 -15.7(6)
C4 C2 B7 B6 103.5(5)
C1 C2 B7 B6 -38.6(4)
B3 C2 B7 B6 -140.7(4)
Re1 C2 B7 B6 -117.1(4)
C4 C2 B7 B11 141.8(5)
C1 C2 B7 B11 -0.3(5)
B6 C2 B7 B11 38.3(4)
B3 C2 B7 B11 -102.5(4)
Re1 C2 B7 B11 -78.8(5)
C4 C2 B7 B3 -115.8(5)
C1 C2 B7 B3 102.2(4)
B6 C2 B7 B3 140.7(4)
Re1 C2 B7 B3 23.7(4)
C1 B6 B7 C2 36.0(4)
B11 B6 B7 C2 136.1(4)
B10 B6 B7 C2 97.9(5)
C2 B6 B7 B8 -98.9(4)
C1 B6 B7 B8 -62.9(5)
B11 B6 B7 B8 37.1(4)
B10 B6 B7 B8 -1.0(6)
C2 B6 B7 B11 -136.1(4)
C1 B6 B7 B11 -100.1(5)
B10 B6 B7 B11 -38.1(4)
C2 B6 B7 B3 -35.0(4)
C1 B6 B7 B3 1.0(6)
B11 B6 B7 B3 101.1(5)
B10 B6 B7 B3 62.9(6)
B4 B3 B7 C2 -99.5(4)
B8 B3 B7 C2 -135.7(4)
Re1 B3 B7 C2 -23.5(4)
C2 B3 B7 B8 135.7(4)
B4 B3 B7 B8 36.2(4)
Re1 B3 B7 B8 112.2(4)
C2 B3 B7 B6 35.0(4)
B4 B3 B7 B6 -64.5(5)
B8 B3 B7 B6 -100.7(5)
Re1 B3 B7 B6 11.5(6)
C2 B3 B7 B11 97.8(5)
B4 B3 B7 B11 -1.7(5)
B8 B3 B7 B11 -37.9(4)
Re1 B3 B7 B11 74.3(5)
C2 B7 B8 B9 -61.6(5)
B6 B7 B8 B9 0.9(5)
B11 B7 B8 B9 37.5(4)
B3 B7 B8 B9 -100.4(4)
C2 B7 B8 B11 -99.1(5)
B6 B7 B8 B11 -36.6(4)
B3 B7 B8 B11 -137.9(4)
C2 B7 B8 B3 38.8(4)
B6 B7 B8 B3 101.3(4)
B11 B7 B8 B3 137.9(4)
C2 B7 B8 B4 2.8(5)
B6 B7 B8 B4 65.3(5)
B11 B7 B8 B4 101.9(4)
B3 B7 B8 B4 -36.0(4)
C2 B3 B8 B7 -37.6(4)
B4 B3 B8 B7 -140.0(4)
Re1 B3 B8 B7 -111.9(4)
C2 B3 B8 B9 63.5(5)
B4 B3 B8 B9 -38.9(4)
B7 B3 B8 B9 101.1(4)
Re1 B3 B8 B9 -10.8(5)
C2 B3 B8 B11 0.6(5)
B4 B3 B8 B11 -101.7(4)
B7 B3 B8 B11 38.2(4)
Re1 B3 B8 B11 -73.7(5)
C2 B3 B8 B4 102.3(4)
B7 B3 B8 B4 140.0(4)
Re1 B3 B8 B4 28.0(3)
B3 B4 B8 B7 36.6(4)
B9 B4 B8 B7 -100.1(4)
B5 B4 B8 B7 -62.2(5)
Re1 B4 B8 B7 9.9(5)
B3 B4 B8 B9 136.6(4)
B5 B4 B8 B9 37.8(4)
Re1 B4 B8 B9 110.0(4)
B3 B4 B8 B11 101.3(4)
B9 B4 B8 B11 -35.3(4)
B5 B4 B8 B11 2.5(5)
Re1 B4 B8 B11 74.7(5)
B9 B4 B8 B3 -136.6(4)
B5 B4 B8 B3 -98.8(4)
Re1 B4 B8 B3 -26.6(3)
B7 B8 B9 B10 -0.5(5)
B11 B8 B9 B10 37.6(4)
B3 B8 B9 B10 -64.7(5)
B4 B8 B9 B10 -103.1(4)
B7 B8 B9 B11 -38.1(4)
B3 B8 B9 B11 -102.3(4)
B4 B8 B9 B11 -140.7(4)
B7 B8 B9 B5 63.5(5)
B11 B8 B9 B5 101.6(4)
B3 B8 B9 B5 -0.7(5)
B4 B8 B9 B5 -39.1(4)
B7 B8 B9 B4 102.6(4)
B11 B8 B9 B4 140.7(4)
B3 B8 B9 B4 38.4(3)
C1 B5 B9 B10 38.8(4)
B4 B5 B9 B10 139.9(4)
Re1 B5 B9 B10 112.8(4)
C1 B5 B9 B11 1.7(5)
B10 B5 B9 B11 -37.1(4)
B4 B5 B9 B11 102.8(4)
Re1 B5 B9 B11 75.7(5)
C1 B5 B9 B8 -62.3(5)
B10 B5 B9 B8 -101.1(4)
B4 B5 B9 B8 38.8(4)
Re1 B5 B9 B8 11.8(5)
C1 B5 B9 B4 -101.1(4)
B10 B5 B9 B4 -139.9(4)
Re1 B5 B9 B4 -27.1(3)
B3 B4 B9 B10 61.8(5)
B8 B4 B9 B10 100.0(5)
B5 B4 B9 B10 -36.6(4)
Re1 B4 B9 B10 -10.0(6)
B3 B4 B9 B11 -2.4(5)
B8 B4 B9 B11 35.8(4)
B5 B4 B9 B11 -100.8(4)
Re1 B4 B9 B11 -74.1(5)
B3 B4 B9 B8 -38.2(4)
B5 B4 B9 B8 -136.6(4)
Re1 B4 B9 B8 -110.0(4)
B3 B4 B9 B5 98.4(4)
B8 B4 B9 B5 136.6(4)
Re1 B4 B9 B5 26.6(3)
C3 C1 B10 B11 -139.6(5)
C2 C1 B10 B11 -1.4(5)
B5 C1 B10 B11 102.6(4)
B6 C1 B10 B11 -38.8(4)
Re1 C1 B10 B11 77.4(5)
C3 C1 B10 B6 -100.7(5)
C2 C1 B10 B6 37.5(4)
B5 C1 B10 B6 141.4(4)
Re1 C1 B10 B6 116.2(4)
C3 C1 B10 B9 157.8(4)
C2 C1 B10 B9 -64.0(5)
B5 C1 B10 B9 40.0(4)
B6 C1 B10 B9 -101.5(5)
Re1 C1 B10 B9 14.7(6)
C3 C1 B10 B5 117.8(5)
C2 C1 B10 B5 -104.0(4)
B6 C1 B10 B5 -141.4(4)
Re1 C1 B10 B5 -25.2(4)
C2 B6 B10 C1 -35.0(4)
B11 B6 B10 C1 -135.7(4)
B7 B6 B10 C1 -97.1(4)
C2 B6 B10 B11 100.6(5)
C1 B6 B10 B11 135.7(4)
B7 B6 B10 B11 38.6(4)
C2 B6 B10 B9 62.8(5)
C1 B6 B10 B9 97.8(4)
B11 B6 B10 B9 -37.9(4)
B7 B6 B10 B9 0.7(6)
C2 B6 B10 B5 -1.2(6)
C1 B6 B10 B5 33.8(4)
B11 B6 B10 B5 -101.8(5)
B7 B6 B10 B5 -63.2(5)
B11 B9 B10 C1 99.8(4)
B8 B9 B10 C1 62.0(5)
B5 B9 B10 C1 -38.8(4)
B4 B9 B10 C1 -2.1(5)
B8 B9 B10 B11 -37.8(4)
B5 B9 B10 B11 -138.6(4)
B4 B9 B10 B11 -102.0(5)
B11 B9 B10 B6 37.7(4)
B8 B9 B10 B6 -0.2(6)
B5 B9 B10 B6 -101.0(5)
B4 B9 B10 B6 -64.3(5)
B11 B9 B10 B5 138.6(4)
B8 B9 B10 B5 100.8(4)
B4 B9 B10 B5 36.7(4)
B9 B5 B10 C1 134.7(4)
B4 B5 B10 C1 98.8(4)
Re1 B5 B10 C1 24.4(4)
C1 B5 B10 B11 -97.5(5)
B9 B5 B10 B11 37.2(4)
B4 B5 B10 B11 1.3(5)
Re1 B5 B10 B11 -73.0(5)
C1 B5 B10 B6 -34.3(4)
B9 B5 B10 B6 100.4(5)
B4 B5 B10 B6 64.5(5)
Re1 B5 B10 B6 -9.9(6)
C1 B5 B10 B9 -134.7(4)
B4 B5 B10 B9 -35.9(4)
Re1 B5 B10 B9 -110.3(4)
C2 B6 B11 B10 -99.2(5)
C1 B6 B11 B10 -38.6(4)
B7 B6 B11 B10 -137.6(4)
C2 B6 B11 B9 -61.3(5)
C1 B6 B11 B9 -0.7(6)
B7 B6 B11 B9 -99.7(5)
B10 B6 B11 B9 37.9(4)
C2 B6 B11 B8 2.2(6)
C1 B6 B11 B8 62.8(5)
B7 B6 B11 B8 -36.3(4)
B10 B6 B11 B8 101.3(5)
C2 B6 B11 B7 38.4(4)
C1 B6 B11 B7 99.1(4)
B10 B6 B11 B7 137.6(4)
C1 B10 B11 B6 38.7(4)
B9 B10 B11 B6 137.5(4)
B5 B10 B11 B6 100.0(5)
C1 B10 B11 B9 -98.8(4)
B6 B10 B11 B9 -137.5(4)
B5 B10 B11 B9 -37.5(4)
C1 B10 B11 B8 -61.0(5)
B6 B10 B11 B8 -99.8(5)
B9 B10 B11 B8 37.7(4)
B5 B10 B11 B8 0.3(6)
C1 B10 B11 B7 1.1(6)
B6 B10 B11 B7 -37.6(4)
B9 B10 B11 B7 99.9(5)
B5 B10 B11 B7 62.4(5)
B10 B9 B11 B6 -38.0(4)
B8 B9 B11 B6 99.9(5)
B5 B9 B11 B6 -0.6(6)
B4 B9 B11 B6 64.1(5)
B8 B9 B11 B10 137.9(4)
B5 B9 B11 B10 37.4(4)
B4 B9 B11 B10 102.1(4)
B10 B9 B11 B8 -137.9(4)
B5 B9 B11 B8 -100.5(4)
B4 B9 B11 B8 -35.8(4)
B10 B9 B11 B7 -100.8(5)
B8 B9 B11 B7 37.1(4)
B5 B9 B11 B7 -63.4(5)
B4 B9 B11 B7 1.3(6)
B7 B8 B11 B6 36.6(4)
B9 B8 B11 B6 -101.1(5)
B3 B8 B11 B6 -1.7(6)
B4 B8 B11 B6 -65.2(5)
B7 B8 B11 B10 100.0(5)
B9 B8 B11 B10 -37.6(4)
B3 B8 B11 B10 61.7(5)
B4 B8 B11 B10 -1.8(6)
B7 B8 B11 B9 137.7(4)
B3 B8 B11 B9 99.3(4)
B4 B8 B11 B9 35.8(4)
B9 B8 B11 B7 -137.7(4)
B3 B8 B11 B7 -38.3(4)
B4 B8 B11 B7 -101.8(4)
C2 B7 B11 B6 -38.4(4)
B8 B7 B11 B6 -138.7(4)
B3 B7 B11 B6 -100.7(5)
C2 B7 B11 B10 -0.5(6)
B8 B7 B11 B10 -100.8(5)
B6 B7 B11 B10 37.9(4)
B3 B7 B11 B10 -62.9(5)
C2 B7 B11 B9 62.6(5)
B8 B7 B11 B9 -37.7(4)
B6 B7 B11 B9 101.0(5)
B3 B7 B11 B9 0.3(6)
C2 B7 B11 B8 100.3(4)
B6 B7 B11 B8 138.7(4)
B3 B7 B11 B8 38.0(4)
